data_1576364
loop_
_publ_author_name
'Wieprecht, Nele'
'Krummenacher, Ivo'
'W\"ust, Leonie'
'Michel, Maximilian'
'Neder, Marco'
'H\"afner, Andreas'
'Karg, Jordan'
'Braunschweig, Holger'

_publ_section_title
;
 Boraindenes as versatile precursors to benzannulated boron heterocycles
;
_journal_name_full 'Chemical Science'
_journal_paper_doi 10.1039/D5SC08526H
_journal_year 2025
_chemical_formula_moiety 'C20 H14 B Cl'
_chemical_formula_sum 'C20 H14 B Cl'
_chemical_formula_weight 300.57
_space_group_crystal_system triclinic
_space_group_IT_number 2
_space_group_name_Hall '-P 1'
_space_group_name_H-M_alt 'P -1'
_atom_sites_solution_hydrogens geom
_atom_sites_solution_primary dual
_atom_sites_solution_secondary difmap
_audit_creation_date 2024-05-03
_audit_creation_method 'CIF-fill 1.4x (K.Radacki, 2005-23)'
_audit_update_record
;
2025-11-03 deposited with the CCDC.	2025-12-01 downloaded from the CCDC.
;
_cell_angle_alpha 106.123(4)
_cell_angle_beta 98.243(4)
_cell_angle_gamma 91.855(4)
_cell_formula_units_Z 2
_cell_length_a 8.5358(5)
_cell_length_b 9.1398(4)
_cell_length_c 10.2329(4)
_cell_measurement_reflns_used 3567
_cell_measurement_temperature 100(2)
_cell_measurement_theta_max 74.0510
_cell_measurement_theta_min 4.5000
_cell_volume 756.81(7)
_computing_cell_refinement 'CrysAlisPro 1.171.41.112a (Rigaku OD, 2021)'
_computing_data_collection 'CrysAlisPro 1.171.41.112a (Rigaku OD, 2021)'
_computing_data_reduction 'CrysAlisPro 1.171.41.112a (Rigaku OD, 2021)'
_computing_molecular_graphics 'ShelXLe (Huebschle et all, 2011)'
_computing_publication_material 'SHELXL-2018/3 (Sheldrick, 2018)'
_computing_structure_refinement 'SHELXL-2018/3 (Sheldrick, 2018)'
_computing_structure_solution 'SHELXT 2014/5 (Sheldrick, 2014)''
_diffrn_ambient_environment N~2~
_diffrn_ambient_temperature 100(2)
_diffrn_detector HPA
_diffrn_detector_area_resol_mean 10.0
_diffrn_detector_type 'HyPix Arc150'
_diffrn_measured_fraction_theta_full 0.962
_diffrn_measured_fraction_theta_max 0.908
_diffrn_measurement_details
;
 List of Runs (angles in degrees, time in seconds):
 --------------------------------------------------------------------------
  1  \w     65.00  90.00   0.50    0.05    --   84.60 -95.00 -90.00   50
  2  \w     64.00  91.00   0.50    0.05    --   84.60 -95.00-150.00   54
  3  \w     38.00  64.00   0.50    0.05    --   71.24 -95.00   0.00   52
  4  \w     44.00 122.00   0.50    0.05    --   76.71  15.00 120.00  156
  5  \w     43.00  93.00   0.50    0.05    --   84.60-112.00  60.00  100
  6  \w     48.00 134.00   0.50    0.05    --   84.60  15.00  30.00  172
  7  \w     39.00  67.00   0.50    0.05    --   84.60-112.00 120.00   56
  8  \w     22.00  48.00   0.50    0.05    --   58.44 -95.00-150.00   52
  9  \w     41.00  75.00   0.50    0.05    --   76.71  15.00-150.00   68
 10  \w    -62.00 -22.00   0.50    0.05    --  -69.55 126.00 -90.00   80
 11  \w     21.00  62.00   0.50    0.05    --   58.44-126.00-150.00   82
 12  \w    -88.00 -34.00   0.50    0.05    --  -76.36 112.00  30.00  108
 13  \w     39.00  67.00   0.50    0.05    --   71.24 -95.00 -30.00   56
 14  \w     79.00 106.00   0.50    0.05    --   76.71  15.00-150.00   54
 15  \w     36.00  81.00   0.50    0.05    --   76.71 -95.00-150.00   90
 16  \w    -90.00 -53.00   0.50    0.05    --  -60.13 -15.00  60.00   74
 17  \w   -125.00 -42.00   0.50    0.05    --  -76.36 -15.00 150.00  166
 18  \w    -90.00 -32.00   0.50    0.05    --  -76.36 112.00-120.00  116
 19  \w   -118.00 -65.00   0.50    0.05    --  -69.55 -15.00  30.00  106
 20  \w     67.00  92.00   0.50    0.05    --   84.60 -95.00-120.00   50
 21  \w    -97.00 -35.00   0.50    0.05    --  -79.50 116.00  90.13  124
 22  \w     66.00  91.00   0.50    0.05    --   84.60 -95.00  90.00   50
 23  \w     16.00  48.00   0.50    0.05    --   58.44 -95.00  30.00   64
 24  \w     34.00  63.00   0.50    0.05    --   76.71-112.00 -90.00   58
 25  \w     41.00  68.00   0.50    0.05    --   76.71-112.00-180.00   54
 26  \w     17.00  43.00   0.50    0.05    --   58.44 -95.00 -60.00   52
 27  \w     60.00  91.00   0.50    0.05    --   84.60 -95.00-180.00   62
 28  \w     69.00  98.00   0.50    0.05    --   78.00-115.00  13.88   58
 29  \w     53.00 135.00   0.50    0.05    --   84.60  15.00 -60.00  164
 30  \w     62.00  90.00   0.50    0.05    --   84.60 -95.00 -60.00   56
;
_diffrn_measurement_device 'four-circle diffractometer'
_diffrn_measurement_device_type 'Rigaku XtaLAB Synergy-R'
_diffrn_measurement_method '\w scans'
_diffrn_orient_matrix_type
;
 CrysAlisPro convention (1999,Acta A55,543-557)
;
_diffrn_orient_matrix_UB_11 -0.1685013000
_diffrn_orient_matrix_UB_12 0.0550234000
_diffrn_orient_matrix_UB_13 -0.0159435000
_diffrn_orient_matrix_UB_21 0.0181566000
_diffrn_orient_matrix_UB_22 0.0147034000
_diffrn_orient_matrix_UB_23 -0.1435472000
_diffrn_orient_matrix_UB_31 -0.0687612000
_diffrn_orient_matrix_UB_32 -0.1664914000
_diffrn_orient_matrix_UB_33 -0.0658292000
_diffrn_radiation_monochromator 'multi-layer mirror'
_diffrn_radiation_probe x-ray
_diffrn_radiation_type CuK\a
_diffrn_radiation_wavelength 1.54184
_diffrn_radiation_xray_symbol K-L~2,3~
_diffrn_reflns_av_R_equivalents 0.1202
_diffrn_reflns_av_unetI/netI 0.1150
_diffrn_reflns_Laue_measured_fraction_full 0.962
_diffrn_reflns_Laue_measured_fraction_max 0.908
_diffrn_reflns_limit_h_max 10
_diffrn_reflns_limit_h_min -10
_diffrn_reflns_limit_k_max 9
_diffrn_reflns_limit_k_min -11
_diffrn_reflns_limit_l_max 12
_diffrn_reflns_limit_l_min -12
_diffrn_reflns_number 6615
_diffrn_reflns_point_group_measured_fraction_full 0.962
_diffrn_reflns_point_group_measured_fraction_max 0.908
_diffrn_reflns_theta_full 67.684
_diffrn_reflns_theta_max 74.252
_diffrn_reflns_theta_min 4.556
_diffrn_source 'rotating-anode X-ray tube'
_diffrn_source_type 'PhotonJet-R X-ray Source'
_exptl_absorpt_coefficient_mu 2.138
_exptl_absorpt_correction_T_max 1.00000
_exptl_absorpt_correction_T_min 0.22938
_exptl_absorpt_correction_type multi-scan
_exptl_absorpt_process_details
;
 CrysAlisPro 1.171.41.112a (Rigaku Oxford Diffraction, 2021) Empirical 
 absorption correction using spherical harmonics, implemented in SCALE3 
 ABSPACK scaling algorithm.
;
_exptl_crystal_colour 'clear dark red'
_exptl_crystal_density_diffrn 1.319
_exptl_crystal_description needle
_exptl_crystal_F_000 312
_exptl_crystal_preparation
;
 For data collection the crystal was immersed in a film of perfluoropolyether 
 oil, mounted on a polyimide loop and transferred to stream of cold nitrogen 
 (Oxford Cryostream 800).
;
_exptl_crystal_size_max 0.280
_exptl_crystal_size_mid 0.170
_exptl_crystal_size_min 0.110
_refine_diff_density_max 0.553
_refine_diff_density_min -1.019
_refine_diff_density_rms 0.153
_refine_ls_extinction_method none
_refine_ls_goodness_of_fit_ref 1.053
_refine_ls_hydrogen_treatment constr
_refine_ls_matrix_type full
_refine_ls_number_parameters 199
_refine_ls_number_reflns 2816
_refine_ls_number_restraints 0
_refine_ls_restrained_S_all 1.053
_refine_ls_R_factor_all 0.1306
_refine_ls_R_factor_gt 0.0876
_refine_ls_shift/su_max 0.000
_refine_ls_shift/su_mean 0.000
_refine_ls_structure_factor_coef Fsqd
_refine_ls_weighting_details
;
 w=1/[\s^2^(Fo^2^)+(0.2000P)^2^] where P=(Fo^2^+2Fc^2^)/3
;
_refine_ls_weighting_scheme calc
_refine_ls_wR_factor_gt 0.2390
_refine_ls_wR_factor_ref 0.2917
_reflns_Friedel_coverage 0.000
_reflns_number_gt 1926
_reflns_number_total 2816
_reflns_threshold_expression 'I > 2\s(I)'
_cod_data_source_file d5sc08526h2.cif
_cod_data_source_block 1Cl
_cod_original_cell_volume 756.81(6)
_cod_database_code 1576364
_shelx_shelxl_version_number 2018/3
_shelx_space_group_comment
;
 The symmetry employed for this shelxl refinement is uniquely defined by the 
 following loop, which should always be used as a source of symmetry 
 information in preference to the above space-group names. They are only 
 intended as comments.
;
_shelx_estimated_absorpt_t_min 0.586
_shelx_estimated_absorpt_t_max 0.799

loop_
_space_group_symop_operation_xyz
'x, y, z'
'-x, -y, -z'

loop_
_atom_site_label
_atom_site_type_symbol
_atom_site_fract_x
_atom_site_fract_y
_atom_site_fract_z
_atom_site_U_iso_or_equiv
_atom_site_adp_type
_atom_site_occupancy
_atom_site_site_symmetry_order
_atom_site_calc_flag
_atom_site_refinement_flags_posn
_atom_site_refinement_flags_adp
_atom_site_refinement_flags_occupancy
_atom_site_disorder_assembly
_atom_site_disorder_group
C1_1 C 0.4650(5) 0.7384(5) 0.6179(4) 0.0248(10) Uani 1 1 d . . . . .
C2_1 C 0.6187(5) 0.7714(5) 0.6819(4) 0.0273(10) Uani 1 1 d . . . . .
B3_1 B 0.7106(6) 0.8284(6) 0.5827(5) 0.0310(13) Uani 1 1 d . . . . .
C4_1 C 0.5864(5) 0.8219(5) 0.4528(4) 0.0289(11) Uani 1 1 d . . . . .
C5_1 C 0.4416(5) 0.7660(5) 0.4794(4) 0.0260(10) Uani 1 1 d . . . . .
C6_1 C 0.3027(6) 0.7514(5) 0.3858(4) 0.0304(11) Uani 1 1 d . . . . .
H6_1 H 0.204267 0.717950 0.404989 0.036 Uiso 1 1 calc R U . . .
C7_1 C 0.3115(6) 0.7871(6) 0.2629(4) 0.0369(12) Uani 1 1 d . . . . .
H7_1 H 0.218061 0.774168 0.196792 0.044 Uiso 1 1 calc R U . . .
C8_1 C 0.4519(6) 0.8405(6) 0.2348(4) 0.0376(12) Uani 1 1 d . . . . .
H8_1 H 0.454675 0.864423 0.150478 0.045 Uiso 1 1 calc R U . . .
C9_1 C 0.5916(6) 0.8595(6) 0.3320(4) 0.0345(12) Uani 1 1 d . . . . .
H9_1 H 0.688638 0.897953 0.314313 0.041 Uiso 1 1 calc R U . . .
Cl10_1 Cl 0.91348(13) 0.88088(14) 0.60488(10) 0.0364(4) Uani 1 1 d . . . . .
C1_2 C 0.6807(5) 0.7516(5) 0.8179(4) 0.0282(11) Uani 1 1 d . . . . .
C2_2 C 0.7837(5) 0.8666(6) 0.9139(4) 0.0295(11) Uani 1 1 d . . . . .
H2_2 H 0.811767 0.957246 0.891787 0.035 Uiso 1 1 calc R U . . .
C3_2 C 0.8454(5) 0.8483(6) 1.0423(4) 0.0322(11) Uani 1 1 d . . . . .
H3_2 H 0.912234 0.928317 1.108055 0.039 Uiso 1 1 calc R U . . .
C4_2 C 0.8098(5) 0.7151(6) 1.0741(4) 0.0320(11) Uani 1 1 d . . . . .
H4_2 H 0.854147 0.702216 1.160397 0.038 Uiso 1 1 calc R U . . .
C5_2 C 0.7094(6) 0.6008(6) 0.9795(4) 0.0334(11) Uani 1 1 d . . . . .
H5_2 H 0.684298 0.509314 1.001487 0.040 Uiso 1 1 calc R U . . .
C6_2 C 0.6446(5) 0.6180(6) 0.8524(4) 0.0322(11) Uani 1 1 d . . . . .
H6_2 H 0.575265 0.538460 0.788581 0.039 Uiso 1 1 calc R U . . .
C1_3 C 0.3312(5) 0.6873(5) 0.6748(4) 0.0282(10) Uani 1 1 d . . . . .
C2_3 C 0.2336(5) 0.5563(6) 0.6034(4) 0.0324(11) Uani 1 1 d . . . . .
H2_3 H 0.251243 0.499384 0.514439 0.039 Uiso 1 1 calc R U . . .
C3_3 C 0.1112(5) 0.5079(6) 0.6604(4) 0.0335(11) Uani 1 1 d . . . . .
H3_3 H 0.049818 0.414986 0.612444 0.040 Uiso 1 1 calc R U . . .
C4_3 C 0.0771(5) 0.5930(6) 0.7862(4) 0.0323(11) Uani 1 1 d . . . . .
H4_3 H -0.010605 0.562341 0.822696 0.039 Uiso 1 1 calc R U . . .
C5_3 C 0.1739(5) 0.7245(6) 0.8584(4) 0.0321(11) Uani 1 1 d . . . . .
H5_3 H 0.153740 0.782517 0.946106 0.038 Uiso 1 1 calc R U . . .
C6_3 C 0.2986(5) 0.7713(6) 0.8038(4) 0.0318(11) Uani 1 1 d . . . . .
H6_3 H 0.363114 0.861526 0.854206 0.038 Uiso 1 1 calc R U . . .

loop_
_atom_site_aniso_label
_atom_site_aniso_U_11
_atom_site_aniso_U_22
_atom_site_aniso_U_33
_atom_site_aniso_U_23
_atom_site_aniso_U_13
_atom_site_aniso_U_12
C1_1 0.028(2) 0.017(2) 0.0251(18) -0.0010(16) 0.0024(16) 0.0029(18)
C2_1 0.027(2) 0.023(3) 0.0240(18) -0.0016(16) -0.0018(16) -0.0038(18)
B3_1 0.034(3) 0.027(3) 0.024(2) -0.0040(19) 0.0015(19) 0.002(2)
C4_1 0.030(2) 0.025(3) 0.0263(18) 0.0000(17) 0.0013(16) 0.0001(19)
C5_1 0.028(2) 0.021(3) 0.0230(18) -0.0009(16) -0.0031(15) 0.0034(17)
C6_1 0.031(2) 0.023(3) 0.0303(19) 0.0005(17) -0.0007(17) 0.0001(19)
C7_1 0.038(3) 0.038(3) 0.0265(19) 0.0011(19) -0.0058(18) -0.002(2)
C8_1 0.040(3) 0.042(3) 0.0244(18) 0.0021(19) 0.0000(18) 0.001(2)
C9_1 0.039(3) 0.030(3) 0.031(2) 0.0029(19) 0.0063(18) 0.001(2)
Cl10_1 0.0272(6) 0.0433(9) 0.0335(6) 0.0043(5) 0.0026(4) -0.0029(5)
C1_2 0.023(2) 0.033(3) 0.0227(18) 0.0002(17) 0.0000(15) 0.0001(19)
C2_2 0.027(2) 0.031(3) 0.0269(18) 0.0049(18) 0.0002(16) 0.0002(19)
C3_2 0.027(2) 0.037(3) 0.0251(19) -0.0001(18) -0.0028(16) 0.000(2)
C4_2 0.030(2) 0.036(3) 0.0280(19) 0.0066(19) 0.0017(17) 0.007(2)
C5_2 0.034(2) 0.033(3) 0.031(2) 0.0066(19) 0.0039(18) 0.004(2)
C6_2 0.031(2) 0.035(3) 0.0252(18) 0.0020(18) -0.0002(17) 0.000(2)
C1_3 0.028(2) 0.027(3) 0.0250(18) 0.0020(17) -0.0022(15) -0.0003(19)
C2_3 0.028(2) 0.037(3) 0.0247(18) -0.0010(18) -0.0012(16) 0.001(2)
C3_3 0.027(2) 0.033(3) 0.034(2) 0.0043(19) -0.0040(17) -0.006(2)
C4_3 0.027(2) 0.038(3) 0.033(2) 0.013(2) 0.0028(17) 0.004(2)
C5_3 0.030(2) 0.034(3) 0.0260(18) 0.0012(18) -0.0021(16) 0.006(2)
C6_3 0.031(2) 0.034(3) 0.0237(18) -0.0001(18) -0.0009(16) -0.002(2)

loop_
_atom_type_symbol
_atom_type_description
_atom_type_scat_dispersion_real
_atom_type_scat_dispersion_imag
_atom_type_scat_source
C C 0.0181 0.0091 'International Tables Vol C Tables 4.2.6.8 and 6.1.1.4'
H H 0.0000 0.0000 'International Tables Vol C Tables 4.2.6.8 and 6.1.1.4'
B B 0.0090 0.0039 'International Tables Vol C Tables 4.2.6.8 and 6.1.1.4'
Cl Cl 0.3639 0.7018 'International Tables Vol C Tables 4.2.6.8 and 6.1.1.4'

loop_
_exptl_crystal_face_index_h
_exptl_crystal_face_index_k
_exptl_crystal_face_index_l
_exptl_crystal_face_perp_dist
0 -1 2 0.0673
0 -1 -2 0.0877
-1 -2 2 0.0882
1 2 -2 0.0569
0 1 2 0.1013
1 2 -1 0.0687
2 1 -2 0.0971
0 2 1 0.0896
0 -2 -1 0.0821
-1 -2 0 0.0897
1 2 0 0.0897
-2 2 1 0.1397
2 -2 -1 0.1430
0 1 0 0.0684
0 -1 0 0.0966
1 -1 2 0.0662
-1 1 -2 0.0395
-1 2 -2 0.0252

loop_
_geom_angle_atom_site_label_1
_geom_angle_atom_site_label_2
_geom_angle_atom_site_label_3
_geom_angle
_geom_angle_site_symmetry_1
_geom_angle_site_symmetry_3
_geom_angle_publ_flag
C2_1 C1_1 C1_3 126.5(4) . . ?
C2_1 C1_1 C5_1 112.0(4) . . ?
C1_3 C1_1 C5_1 121.5(4) . . ?
C1_1 C2_1 C1_2 125.1(4) . . ?
C1_1 C2_1 B3_1 106.5(4) . . ?
C1_2 C2_1 B3_1 128.5(4) . . ?
C2_1 B3_1 C4_1 106.2(4) . . ?
C2_1 B3_1 Cl10_1 127.8(4) . . ?
C4_1 B3_1 Cl10_1 125.9(4) . . ?
C9_1 C4_1 C5_1 120.0(4) . . ?
C9_1 C4_1 B3_1 134.7(4) . . ?
C5_1 C4_1 B3_1 105.2(4) . . ?
C6_1 C5_1 C4_1 120.5(4) . . ?
C6_1 C5_1 C1_1 129.3(4) . . ?
C4_1 C5_1 C1_1 110.1(4) . . ?
C7_1 C6_1 C5_1 118.4(5) . . ?
C7_1 C6_1 H6_1 120.8 . . ?
C5_1 C6_1 H6_1 120.8 . . ?
C8_1 C7_1 C6_1 121.8(4) . . ?
C8_1 C7_1 H7_1 119.1 . . ?
C6_1 C7_1 H7_1 119.1 . . ?
C7_1 C8_1 C9_1 119.5(4) . . ?
C7_1 C8_1 H8_1 120.2 . . ?
C9_1 C8_1 H8_1 120.2 . . ?
C4_1 C9_1 C8_1 119.6(5) . . ?
C4_1 C9_1 H9_1 120.2 . . ?
C8_1 C9_1 H9_1 120.2 . . ?
C2_2 C1_2 C6_2 118.4(4) . . ?
C2_2 C1_2 C2_1 119.6(4) . . ?
C6_2 C1_2 C2_1 121.9(4) . . ?
C3_2 C2_2 C1_2 120.3(5) . . ?
C3_2 C2_2 H2_2 119.9 . . ?
C1_2 C2_2 H2_2 119.9 . . ?
C4_2 C3_2 C2_2 120.5(4) . . ?
C4_2 C3_2 H3_2 119.7 . . ?
C2_2 C3_2 H3_2 119.7 . . ?
C3_2 C4_2 C5_2 119.5(4) . . ?
C3_2 C4_2 H4_2 120.2 . . ?
C5_2 C4_2 H4_2 120.2 . . ?
C4_2 C5_2 C6_2 120.8(5) . . ?
C4_2 C5_2 H5_2 119.6 . . ?
C6_2 C5_2 H5_2 119.6 . . ?
C5_2 C6_2 C1_2 120.5(4) . . ?
C5_2 C6_2 H6_2 119.8 . . ?
C1_2 C6_2 H6_2 119.8 . . ?
C2_3 C1_3 C6_3 118.1(4) . . ?
C2_3 C1_3 C1_1 121.7(4) . . ?
C6_3 C1_3 C1_1 120.2(4) . . ?
C3_3 C2_3 C1_3 120.8(4) . . ?
C3_3 C2_3 H2_3 119.6 . . ?
C1_3 C2_3 H2_3 119.6 . . ?
C2_3 C3_3 C4_3 120.9(4) . . ?
C2_3 C3_3 H3_3 119.5 . . ?
C4_3 C3_3 H3_3 119.5 . . ?
C3_3 C4_3 C5_3 118.7(4) . . ?
C3_3 C4_3 H4_3 120.7 . . ?
C5_3 C4_3 H4_3 120.7 . . ?
C6_3 C5_3 C4_3 120.7(4) . . ?
C6_3 C5_3 H5_3 119.6 . . ?
C4_3 C5_3 H5_3 119.6 . . ?
C5_3 C6_3 C1_3 120.8(4) . . ?
C5_3 C6_3 H6_3 119.6 . . ?
C1_3 C6_3 H6_3 119.6 . . ?

loop_
_geom_bond_atom_site_label_1
_geom_bond_atom_site_label_2
_geom_bond_distance
_geom_bond_site_symmetry_2
_geom_bond_publ_flag
C1_1 C2_1 1.363(6) . ?
C1_1 C1_3 1.473(6) . ?
C1_1 C5_1 1.495(6) . ?
C2_1 C1_2 1.478(6) . ?
C2_1 B3_1 1.553(7) . ?
B3_1 C4_1 1.562(6) . ?
B3_1 Cl10_1 1.748(6) . ?
C4_1 C9_1 1.377(6) . ?
C4_1 C5_1 1.413(6) . ?
C5_1 C6_1 1.391(6) . ?
C6_1 C7_1 1.395(7) . ?
C6_1 H6_1 0.9500 . ?
C7_1 C8_1 1.377(7) . ?
C7_1 H7_1 0.9500 . ?
C8_1 C9_1 1.412(6) . ?
C8_1 H8_1 0.9500 . ?
C9_1 H9_1 0.9500 . ?
C1_2 C2_2 1.400(6) . ?
C1_2 C6_2 1.399(7) . ?
C2_2 C3_2 1.400(6) . ?
C2_2 H2_2 0.9500 . ?
C3_2 C4_2 1.380(7) . ?
C3_2 H3_2 0.9500 . ?
C4_2 C5_2 1.380(6) . ?
C4_2 H4_2 0.9500 . ?
C5_2 C6_2 1.391(6) . ?
C5_2 H5_2 0.9500 . ?
C6_2 H6_2 0.9500 . ?
C1_3 C2_3 1.392(6) . ?
C1_3 C6_3 1.402(5) . ?
C2_3 C3_3 1.384(7) . ?
C2_3 H2_3 0.9500 . ?
C3_3 C4_3 1.384(6) . ?
C3_3 H3_3 0.9500 . ?
C4_3 C5_3 1.393(6) . ?
C4_3 H4_3 0.9500 . ?
C5_3 C6_3 1.379(6) . ?
C5_3 H5_3 0.9500 . ?
C6_3 H6_3 0.9500 . ?

loop_
_geom_torsion_atom_site_label_1
_geom_torsion_atom_site_label_2
_geom_torsion_atom_site_label_3
_geom_torsion_atom_site_label_4
_geom_torsion
_geom_torsion_site_symmetry_1
_geom_torsion_site_symmetry_2
_geom_torsion_site_symmetry_3
_geom_torsion_site_symmetry_4
_geom_torsion_publ_flag
C1_3 C1_1 C2_1 C1_2 4.3(7) . . . . ?
C5_1 C1_1 C2_1 C1_2 -178.1(4) . . . . ?
C1_3 C1_1 C2_1 B3_1 -176.9(4) . . . . ?
C5_1 C1_1 C2_1 B3_1 0.8(5) . . . . ?
C1_1 C2_1 B3_1 C4_1 -0.3(5) . . . . ?
C1_2 C2_1 B3_1 C4_1 178.5(4) . . . . ?
C1_1 C2_1 B3_1 Cl10_1 -177.4(4) . . . . ?
C1_2 C2_1 B3_1 Cl10_1 1.4(7) . . . . ?
C2_1 B3_1 C4_1 C9_1 178.3(5) . . . . ?
Cl10_1 B3_1 C4_1 C9_1 -4.5(8) . . . . ?
C2_1 B3_1 C4_1 C5_1 -0.2(5) . . . . ?
Cl10_1 B3_1 C4_1 C5_1 176.9(4) . . . . ?
C9_1 C4_1 C5_1 C6_1 -1.3(7) . . . . ?
B3_1 C4_1 C5_1 C6_1 177.5(4) . . . . ?
C9_1 C4_1 C5_1 C1_1 -178.2(4) . . . . ?
B3_1 C4_1 C5_1 C1_1 0.7(5) . . . . ?
C2_1 C1_1 C5_1 C6_1 -177.4(4) . . . . ?
C1_3 C1_1 C5_1 C6_1 0.4(7) . . . . ?
C2_1 C1_1 C5_1 C4_1 -1.0(5) . . . . ?
C1_3 C1_1 C5_1 C4_1 176.8(4) . . . . ?
C4_1 C5_1 C6_1 C7_1 2.7(7) . . . . ?
C1_1 C5_1 C6_1 C7_1 178.8(5) . . . . ?
C5_1 C6_1 C7_1 C8_1 -2.1(8) . . . . ?
C6_1 C7_1 C8_1 C9_1 0.3(8) . . . . ?
C5_1 C4_1 C9_1 C8_1 -0.6(7) . . . . ?
B3_1 C4_1 C9_1 C8_1 -179.0(5) . . . . ?
C7_1 C8_1 C9_1 C4_1 1.1(7) . . . . ?
C1_1 C2_1 C1_2 C2_2 -136.0(5) . . . . ?
B3_1 C2_1 C1_2 C2_2 45.4(7) . . . . ?
C1_1 C2_1 C1_2 C6_2 46.6(7) . . . . ?
B3_1 C2_1 C1_2 C6_2 -132.0(5) . . . . ?
C6_2 C1_2 C2_2 C3_2 -1.4(6) . . . . ?
C2_1 C1_2 C2_2 C3_2 -179.0(4) . . . . ?
C1_2 C2_2 C3_2 C4_2 2.2(7) . . . . ?
C2_2 C3_2 C4_2 C5_2 -1.6(7) . . . . ?
C3_2 C4_2 C5_2 C6_2 0.4(7) . . . . ?
C4_2 C5_2 C6_2 C1_2 0.3(7) . . . . ?
C2_2 C1_2 C6_2 C5_2 0.2(7) . . . . ?
C2_1 C1_2 C6_2 C5_2 177.7(4) . . . . ?
C2_1 C1_1 C1_3 C2_3 -127.3(5) . . . . ?
C5_1 C1_1 C1_3 C2_3 55.3(6) . . . . ?
C2_1 C1_1 C1_3 C6_3 53.0(7) . . . . ?
C5_1 C1_1 C1_3 C6_3 -124.4(5) . . . . ?
C6_3 C1_3 C2_3 C3_3 -2.1(7) . . . . ?
C1_1 C1_3 C2_3 C3_3 178.2(4) . . . . ?
C1_3 C2_3 C3_3 C4_3 3.7(7) . . . . ?
C2_3 C3_3 C4_3 C5_3 -3.5(7) . . . . ?
C3_3 C4_3 C5_3 C6_3 1.8(7) . . . . ?
C4_3 C5_3 C6_3 C1_3 -0.3(7) . . . . ?
C2_3 C1_3 C6_3 C5_3 0.4(7) . . . . ?
C1_1 C1_3 C6_3 C5_3 -179.8(4) . . . . ?
